data_2239210
loop_
_publ_author_name
'Humes, Charlotte L.'
'Banker, Tyler J.'
'Dorn, Stephanie C. M.'
'Shanahan, James P.'
'Brennessel, William W.'
'Weix, Daniel J.'

_publ_section_title
;
 Bis{(<i>R</i>)-<i>N</i>-[(<i>R</i>)-2-benzyloxy-1-(4-<i>tert</i>-butylphenyl)ethyl]-2-methylpropane-2-sulfinamide}
 monohydrate
;
_journal_coeditor_code GK2604
_journal_issue 4
_journal_name_full 'Acta Crystallographica Section E'
_journal_page_first o405
_journal_page_last o406
_journal_paper_doi 10.1107/S1600536814004589
_journal_volume 70
_journal_year 2014
_chemical_formula_iupac '2C23 H33 N O2 S, H2 O'
_chemical_formula_moiety 'C23 H33 N O2 S, 0.5(H2 O)'
_chemical_formula_sum 'C23 H34 N O2.5 S'
_chemical_formula_weight 396.57
_chemical_name_common weixch01
_chemical_name_systematic
'Bis{(<i>R</i>)-<i>N</i>-[(<i>R</i>)-2-benzyloxy-1-(4-<i>tert</i>-butylphenyl)ethyl]-2-methylpropane-2-sulfinamide} monohydrate'
_space_group_crystal_system monoclinic
_space_group_IT_number 5
_space_group_name_Hall 'C 2y'
_space_group_name_H-M_alt 'C 1 2 1'
_symmetry_space_group_name_Hall 'C 2y'
_symmetry_space_group_name_H-M 'C 1 2 1'
_atom_sites_solution_hydrogens difmap
_atom_sites_solution_primary direct
_atom_sites_solution_secondary difmap
_audit_creation_method SHELXL-2013
_cell_angle_alpha 90
_cell_angle_beta 93.2220(17)
_cell_angle_gamma 90
_cell_formula_units_Z 4
_cell_length_a 21.5717(17)
_cell_length_b 6.1097(5)
_cell_length_c 17.0838(14)
_cell_measurement_reflns_used 4053
_cell_measurement_temperature 100.0(5)
_cell_measurement_theta_max 37.87
_cell_measurement_theta_min 2.18
_cell_volume 2248.0(3)
_computing_cell_refinement 'SAINT (Bruker, 2013)'
_computing_data_collection 'APEX2 (Bruker, 2013)'
_computing_data_reduction 'SAINT (Bruker, 2013)'
_computing_molecular_graphics 'SHELXTL (Sheldrick, 2008)'
_computing_publication_material 'SHELXTL (Sheldrick, 2008)'
_computing_structure_refinement 'SHELXL2013 (Sheldrick, 2008)'
_computing_structure_solution 'SIR2011 (Burla <i>et al.</i>, 2012)'
_diffrn_ambient_temperature 100.0(5)
_diffrn_measured_fraction_theta_full 0.999
_diffrn_measured_fraction_theta_max 0.975
_diffrn_measurement_device_type 'Bruker SMART APEXII CCD platform'
_diffrn_measurement_method '\w scans'
_diffrn_radiation_type MoK\a
_diffrn_radiation_wavelength 0.71073
_diffrn_reflns_av_R_equivalents 0.0490
_diffrn_reflns_limit_h_max 37
_diffrn_reflns_limit_h_min -37
_diffrn_reflns_limit_k_max 10
_diffrn_reflns_limit_k_min -10
_diffrn_reflns_limit_l_max 29
_diffrn_reflns_limit_l_min -29
_diffrn_reflns_number 34281
_diffrn_reflns_theta_full 37.875
_diffrn_reflns_theta_max 38.661
_diffrn_reflns_theta_min 1.891
_exptl_absorpt_coefficient_mu 0.163
_exptl_absorpt_correction_T_max 0.7476
_exptl_absorpt_correction_T_min 0.6624
_exptl_absorpt_correction_type multi-scan
_exptl_absorpt_process_details '(SADABS; Sheldrick, 2012)'
_exptl_crystal_colour colorless
_exptl_crystal_density_diffrn 1.172
_exptl_crystal_description needle
_exptl_crystal_F_000 860
_exptl_crystal_size_max 0.40
_exptl_crystal_size_mid 0.18
_exptl_crystal_size_min 0.16
_refine_diff_density_max 0.458
_refine_diff_density_min -0.248
_refine_ls_abs_structure_details
;
Flack parameter determined using 3436 quotients
[(<i>I</i>^+^)-(<i>I</i>^-^)]/[(<i>I</i>^+^)+(<i>I</i>^-^)]
(Parsons & Flack, 2004)
;
_refine_ls_abs_structure_Flack -0.01(3)
_refine_ls_extinction_method none
_refine_ls_goodness_of_fit_ref 1.012
_refine_ls_hydrogen_treatment refall
_refine_ls_matrix_type full
_refine_ls_number_parameters 385
_refine_ls_number_reflns 12280
_refine_ls_number_restraints 1
_refine_ls_restrained_S_all 1.012
_refine_ls_R_factor_all 0.0741
_refine_ls_R_factor_gt 0.0504
_refine_ls_shift/su_max 0.001
_refine_ls_shift/su_mean 0.000
_refine_ls_structure_factor_coef Fsqd
_refine_ls_weighting_details 'w=1/[\s^2^(Fo^2^)+(0.0513P)^2^] where P=(Fo^2^+2Fc^2^)/3'
_refine_ls_weighting_scheme calc
_refine_ls_wR_factor_gt 0.0999
_refine_ls_wR_factor_ref 0.1101
_reflns_number_gt 9359
_reflns_number_total 12280
_reflns_threshold_expression I>2\s(I)
_cod_depositor_comments
;

2017-04-08
Z value and formula fixed to values more according to usual
chemical conventions.                 miguel
;
_cod_original_formula_sum 'C46 H68 N2 O5 S2'
_cod_original_formula_weight 793.14
_cod_original_formula_moiety '2(C23 H33 N O2 S), H2 O'
_cod_original_formula_units_Z 2
_cod_data_source_file gk2604sup1.cif
_cod_data_source_block I
_cod_database_code 2239210
_cod_database_fobs_code 2239210
_shelx_space_group_comment
;
The symmetry employed for this shelxl refinement is uniquely defined
by the following loop, which should always be used as a source of
symmetry information in preference to the above space-group names.
They are only intended as comments.
;
_shelx_estimated_absorpt_t_min 0.938
_shelx_estimated_absorpt_t_max 0.974
_shelxl_version_number .2013

loop_
_space_group_symop_operation_xyz
'x, y, z'
'-x, y, -z'
'x+1/2, y+1/2, z'
'-x+1/2, y+1/2, -z'

loop_
_atom_site_type_symbol
_atom_site_label
_atom_site_fract_x
_atom_site_fract_y
_atom_site_fract_z
_atom_site_U_iso_or_equiv
_atom_site_adp_type
_atom_site_calc_flag
_atom_site_occupancy
S S1 0.42226(2) 0.46312(7) 0.15482(2) 0.01727(8) Uani d 1
O O1 0.58554(6) 0.8370(2) 0.16151(7) 0.0209(2) Uani d 1
O O2 0.46240(7) 0.2778(2) 0.13077(8) 0.0285(3) Uani d 1
N N1 0.46287(6) 0.6943(2) 0.16175(8) 0.0163(2) Uani d 1
H H1N 0.4839(11) 0.719(4) 0.1199(14) 0.030(6) Uiso d 1
C C1 0.50207(7) 0.7109(3) 0.23545(9) 0.0161(3) Uani d 1
H H1 0.5262(10) 0.574(4) 0.2460(12) 0.016(5) Uiso d 1
C C2 0.54948(7) 0.8923(3) 0.22575(9) 0.0178(3) Uani d 1
H H2A 0.5281(10) 1.029(4) 0.2189(14) 0.023(6) Uiso d 1
H H2B 0.5749(9) 0.904(3) 0.2734(12) 0.012(5) Uiso d 1
C C3 0.62305(8) 1.0173(3) 0.13942(10) 0.0227(3) Uani d 1
H H3A 0.5959(11) 1.147(4) 0.1336(13) 0.022(6) Uiso d 1
H H3B 0.6351(9) 0.979(4) 0.0868(13) 0.022(5) Uiso d 1
C C4 0.67655(8) 1.0589(3) 0.19842(9) 0.0197(3) Uani d 1
C C5 0.68504(9) 1.2612(3) 0.23440(11) 0.0255(4) Uani d 1
H H5 0.6574(12) 1.379(5) 0.2226(15) 0.037(7) Uiso d 1
C C6 0.73526(11) 1.2977(4) 0.28735(12) 0.0341(5) Uani d 1
H H6 0.7411(11) 1.431(5) 0.3100(15) 0.036(7) Uiso d 1
C C7 0.77729(10) 1.1315(4) 0.30506(13) 0.0349(5) Uani d 1
H H7 0.8120(12) 1.157(5) 0.3420(15) 0.041(7) Uiso d 1
C C8 0.76889(9) 0.9273(4) 0.27026(12) 0.0314(5) Uani d 1
H H8 0.7981(13) 0.816(5) 0.2848(16) 0.046(8) Uiso d 1
C C9 0.71873(8) 0.8916(3) 0.21733(11) 0.0242(3) Uani d 1
H H9 0.7099(12) 0.759(5) 0.1917(14) 0.033(7) Uiso d 1
C C10 0.46395(7) 0.7656(3) 0.30471(8) 0.0154(3) Uani d 1
C C11 0.46392(7) 0.6297(3) 0.36989(10) 0.0177(3) Uani d 1
H H11 0.4859(10) 0.499(4) 0.3673(13) 0.024(6) Uiso d 1
C C12 0.43313(8) 0.6904(3) 0.43609(9) 0.0181(3) Uani d 1
H H12 0.4333(10) 0.594(4) 0.4788(13) 0.025(6) Uiso d 1
C C13 0.40197(7) 0.8894(3) 0.44018(9) 0.0161(3) Uani d 1
C C14 0.40172(7) 1.0238(3) 0.37349(10) 0.0184(3) Uani d 1
H H14 0.3801(11) 1.162(4) 0.3734(13) 0.024(6) Uiso d 1
C C15 0.43132(7) 0.9623(3) 0.30689(9) 0.0185(3) Uani d 1
H H15 0.4295(10) 1.052(4) 0.2600(13) 0.024(6) Uiso d 1
C C16 0.37205(7) 0.9653(4) 0.51461(9) 0.0192(3) Uani d 1
C C17 0.35710(9) 0.7726(4) 0.56789(11) 0.0248(4) Uani d 1
H H17A 0.3367(10) 0.810(4) 0.6113(13) 0.025(6) Uiso d 1
H H17B 0.3945(12) 0.696(5) 0.5893(14) 0.034(7) Uiso d 1
H H17C 0.3302(12) 0.670(5) 0.5370(15) 0.039(7) Uiso d 1
C C18 0.31087(10) 1.0872(5) 0.49419(13) 0.0340(5) Uani d 1
H H18A 0.2904(12) 1.139(5) 0.5422(15) 0.038(7) Uiso d 1
H H18B 0.2843(13) 1.004(5) 0.4603(18) 0.051(8) Uiso d 1
H H18C 0.3177(11) 1.213(5) 0.4672(15) 0.032(7) Uiso d 1
C C19 0.41775(9) 1.1181(3) 0.55980(11) 0.0249(3) Uani d 1
H H19A 0.4012(10) 1.170(4) 0.6085(13) 0.020(5) Uiso d 1
H H19B 0.4268(10) 1.243(4) 0.5268(12) 0.018(5) Uiso d 1
H H19C 0.4586(9) 1.037(4) 0.5743(12) 0.017(5) Uiso d 1
C C20 0.37165(7) 0.5317(3) 0.06805(10) 0.0182(3) Uani d 1
C C21 0.40958(8) 0.5784(3) -0.00242(10) 0.0215(3) Uani d 1
H H21A 0.3833(11) 0.591(4) -0.0478(14) 0.026(6) Uiso d 1
H H21B 0.4409(10) 0.450(5) -0.0104(14) 0.030(6) Uiso d 1
H H21C 0.4312(11) 0.717(4) 0.0028(13) 0.023(6) Uiso d 1
C C22 0.33246(10) 0.3261(4) 0.05314(12) 0.0293(4) Uani d 1
H H22A 0.3027(14) 0.348(6) 0.0101(18) 0.052(8) Uiso d 1
H H22B 0.3099(12) 0.280(5) 0.0976(15) 0.030(6) Uiso d 1
H H22C 0.3551(13) 0.198(5) 0.0423(16) 0.049(8) Uiso d 1
C C23 0.33169(9) 0.7248(4) 0.09006(12) 0.0269(4) Uani d 1
H H23A 0.2998(13) 0.757(5) 0.0466(16) 0.047(8) Uiso d 1
H H23B 0.3557(11) 0.851(4) 0.0981(14) 0.029(6) Uiso d 1
H H23C 0.3068(11) 0.692(4) 0.1352(14) 0.028(6) Uiso d 1
O O3 0.5000 0.0337(4) 0.0000 0.0323(4) Uani d 1
H H3O 0.4903(13) 0.116(5) 0.0355(16) 0.047(9) Uiso d 1

loop_
_atom_site_aniso_label
_atom_site_aniso_U_11
_atom_site_aniso_U_22
_atom_site_aniso_U_33
_atom_site_aniso_U_12
_atom_site_aniso_U_13
_atom_site_aniso_U_23
S1 0.01922(16) 0.01591(15) 0.01623(15) -0.00308(15) -0.00284(12) 0.00315(15)
O1 0.0192(5) 0.0285(6) 0.0150(5) -0.0090(5) 0.0021(4) -0.0026(4)
O2 0.0358(7) 0.0181(6) 0.0304(7) 0.0067(5) -0.0080(6) 0.0006(5)
N1 0.0162(6) 0.0182(6) 0.0140(5) -0.0052(5) -0.0017(4) 0.0013(5)
C1 0.0150(6) 0.0194(7) 0.0137(6) 0.0000(5) -0.0018(5) 0.0007(5)
C2 0.0153(6) 0.0233(7) 0.0146(6) -0.0031(6) -0.0005(5) -0.0011(6)
C3 0.0225(7) 0.0301(9) 0.0152(7) -0.0099(6) -0.0015(6) 0.0035(6)
C4 0.0181(7) 0.0251(8) 0.0157(6) -0.0066(6) 0.0011(5) 0.0007(6)
C5 0.0281(9) 0.0244(9) 0.0241(8) -0.0056(7) 0.0014(7) -0.0009(7)
C6 0.0412(11) 0.0354(11) 0.0253(9) -0.0187(9) -0.0020(8) -0.0050(8)
C7 0.0265(9) 0.0502(13) 0.0267(9) -0.0176(9) -0.0092(7) 0.0087(9)
C8 0.0203(7) 0.0418(13) 0.0316(9) -0.0043(8) -0.0033(7) 0.0136(9)
C9 0.0235(8) 0.0252(8) 0.0241(8) -0.0047(7) 0.0024(6) 0.0027(7)
C10 0.0139(6) 0.0184(7) 0.0134(6) -0.0015(5) -0.0025(5) 0.0013(5)
C11 0.0189(7) 0.0162(7) 0.0178(7) 0.0006(6) 0.0005(5) 0.0022(5)
C12 0.0192(7) 0.0194(7) 0.0156(6) 0.0007(6) 0.0002(5) 0.0033(5)
C13 0.0132(6) 0.0198(7) 0.0149(6) -0.0014(5) -0.0023(5) 0.0000(5)
C14 0.0168(6) 0.0184(7) 0.0197(7) 0.0030(5) -0.0004(5) 0.0029(5)
C15 0.0179(6) 0.0210(6) 0.0166(6) 0.0020(7) 0.0001(5) 0.0050(7)
C16 0.0175(6) 0.0245(7) 0.0156(6) 0.0022(7) -0.0007(5) -0.0018(7)
C17 0.0237(8) 0.0308(9) 0.0205(8) -0.0048(7) 0.0062(6) -0.0014(7)
C18 0.0269(9) 0.0531(15) 0.0220(9) 0.0182(9) 0.0004(7) -0.0013(9)
C19 0.0328(9) 0.0221(8) 0.0195(8) -0.0039(7) -0.0018(7) -0.0022(6)
C20 0.0157(6) 0.0195(7) 0.0189(7) -0.0039(5) -0.0030(5) 0.0023(5)
C21 0.0233(7) 0.0233(8) 0.0174(7) -0.0027(6) -0.0024(6) 0.0046(6)
C22 0.0283(9) 0.0320(10) 0.0270(9) -0.0142(8) -0.0033(7) -0.0004(8)
C23 0.0206(8) 0.0292(10) 0.0307(9) 0.0044(7) -0.0012(7) 0.0029(8)
O3 0.0374(11) 0.0194(9) 0.0399(12) 0.000 0.0008(10) 0.000

loop_
_atom_type_symbol
_atom_type_description
_atom_type_scat_dispersion_real
_atom_type_scat_dispersion_imag
_atom_type_scat_source
C C 0.0033 0.0016 'International Tables Vol C Tables 4.2.6.8 and 6.1.1.4'
H H 0.0000 0.0000 'International Tables Vol C Tables 4.2.6.8 and 6.1.1.4'
N N 0.0061 0.0033 'International Tables Vol C Tables 4.2.6.8 and 6.1.1.4'
O O 0.0106 0.0060 'International Tables Vol C Tables 4.2.6.8 and 6.1.1.4'
S S 0.1246 0.1234 'International Tables Vol C Tables 4.2.6.8 and 6.1.1.4'

loop_
_geom_angle_atom_site_label_1
_geom_angle_atom_site_label_2
_geom_angle_atom_site_label_3
_geom_angle
O2 S1 N1 110.59(8)
O2 S1 C20 106.10(8)
N1 S1 C20 98.65(7)
C2 O1 C3 111.30(14)
C1 N1 S1 113.10(11)
C1 N1 H1N 112.5(16)
S1 N1 H1N 112.5(17)
N1 C1 C10 111.72(12)
N1 C1 C2 108.20(13)
C10 C1 C2 108.77(13)
N1 C1 H1 111.3(12)
C10 C1 H1 110.2(12)
C2 C1 H1 106.4(12)
O1 C2 C1 108.14(13)
O1 C2 H2A 113.2(14)
C1 C2 H2A 109.1(13)
O1 C2 H2B 111.2(11)
C1 C2 H2B 108.4(12)
H2A C2 H2B 106.8(19)
O1 C3 C4 112.08(14)
O1 C3 H3A 107.7(13)
C4 C3 H3A 111.0(14)
O1 C3 H3B 103.9(14)
C4 C3 H3B 114.9(12)
H3A C3 H3B 106.7(18)
C5 C4 C9 118.82(17)
C5 C4 C3 121.48(17)
C9 C4 C3 119.70(17)
C4 C5 C6 120.6(2)
C4 C5 H5 121.0(16)
C6 C5 H5 118.3(17)
C7 C6 C5 120.1(2)
C7 C6 H6 119.5(16)
C5 C6 H6 120.3(16)
C6 C7 C8 119.82(19)
C6 C7 H7 120.2(17)
C8 C7 H7 120.0(17)
C9 C8 C7 119.9(2)
C9 C8 H8 122.6(18)
C7 C8 H8 117.6(18)
C8 C9 C4 120.71(19)
C8 C9 H9 124.8(16)
C4 C9 H9 114.5(16)
C11 C10 C15 118.08(14)
C11 C10 C1 121.25(15)
C15 C10 C1 120.51(13)
C10 C11 C12 120.89(15)
C10 C11 H11 116.9(14)
C12 C11 H11 122.2(14)
C13 C12 C11 121.75(15)
C13 C12 H12 119.3(14)
C11 C12 H12 118.9(14)
C12 C13 C14 116.72(14)
C12 C13 C16 122.24(15)
C14 C13 C16 120.98(15)
C15 C14 C13 121.74(16)
C15 C14 H14 118.7(14)
C13 C14 H14 119.5(14)
C14 C15 C10 120.77(15)
C14 C15 H15 121.8(13)
C10 C15 H15 117.4(13)
C13 C16 C17 111.92(16)
C13 C16 C19 108.26(13)
C17 C16 C19 108.61(14)
C13 C16 C18 110.78(13)
C17 C16 C18 107.46(16)
C19 C16 C18 109.78(18)
C16 C17 H17A 114.7(15)
C16 C17 H17B 113.0(15)
H17A C17 H17B 103.8(19)
C16 C17 H17C 107.9(16)
H17A C17 H17C 107(2)
H17B C17 H17C 110(2)
C16 C18 H18A 112.2(15)
C16 C18 H18B 111.4(19)
H18A C18 H18B 113(2)
C16 C18 H18C 111.1(16)
H18A C18 H18C 104(2)
H18B C18 H18C 105(2)
C16 C19 H19A 111.7(13)
C16 C19 H19B 109.2(13)
H19A C19 H19B 109.6(18)
C16 C19 H19C 110.3(12)
H19A C19 H19C 107.4(18)
H19B C19 H19C 108.5(17)
C21 C20 C23 112.84(15)
C21 C20 C22 109.86(15)
C23 C20 C22 111.29(15)
C21 C20 S1 111.06(11)
C23 C20 S1 107.24(12)
C22 C20 S1 104.18(12)
C20 C21 H21A 110.1(14)
C20 C21 H21B 110.0(13)
H21A C21 H21B 109(2)
C20 C21 H21C 111.6(13)
H21A C21 H21C 106(2)
H21B C21 H21C 110.8(19)
C20 C22 H22A 111(2)
C20 C22 H22B 114.0(16)
H22A C22 H22B 107(2)
C20 C22 H22C 115.1(18)
H22A C22 H22C 107(3)
H22B C22 H22C 102(2)
C20 C23 H23A 110.2(17)
C20 C23 H23B 111.1(15)
H23A C23 H23B 107(2)
C20 C23 H23C 112.1(15)
H23A C23 H23C 104(2)
H23B C23 H23C 112(2)

loop_
_geom_bond_atom_site_label_1
_geom_bond_atom_site_label_2
_geom_bond_distance
S1 O2 1.4967(14)
S1 N1 1.6628(14)
S1 C20 1.8394(16)
O1 C2 1.421(2)
O1 C3 1.430(2)
N1 C1 1.480(2)
N1 H1N 0.88(2)
C1 C10 1.516(2)
C1 C2 1.523(2)
C1 H1 1.00(2)
C2 H2A 0.96(2)
C2 H2B 0.96(2)
C3 C4 1.511(2)
C3 H3A 0.99(2)
C3 H3B 0.98(2)
C4 C5 1.388(3)
C4 C9 1.394(3)
C5 C6 1.390(3)
C5 H5 0.95(3)
C6 C7 1.383(4)
C6 H6 0.91(3)
C7 C8 1.390(4)
C7 H7 0.96(3)
C8 C9 1.388(3)
C8 H8 0.95(3)
C9 H9 0.94(3)
C10 C11 1.389(2)
C10 C15 1.394(2)
C11 C12 1.394(2)
C11 H11 0.93(2)
C12 C13 1.393(2)
C12 H12 0.94(2)
C13 C14 1.404(2)
C13 C16 1.530(2)
C14 C15 1.387(2)
C14 H14 0.96(2)
C15 H15 0.97(2)
C16 C17 1.533(3)
C16 C19 1.534(3)
C16 C18 1.538(3)
C17 H17A 0.91(2)
C17 H17B 0.99(3)
C17 H17C 0.99(3)
C18 H18A 1.00(3)
C18 H18B 0.94(3)
C18 H18C 0.91(3)
C19 H19A 0.98(2)
C19 H19B 0.97(2)
C19 H19C 1.03(2)
C20 C21 1.520(2)
C20 C23 1.521(3)
C20 C22 1.527(3)
C21 H21A 0.94(2)
C21 H21B 1.05(3)
C21 H21C 0.97(2)
C22 H22A 0.96(3)
C22 H22B 0.97(3)
C22 H22C 0.94(3)
C23 H23A 1.00(3)
C23 H23B 0.94(3)
C23 H23C 0.99(2)
O3 H3O 0.82(3)

loop_
_geom_hbond_atom_site_label_D
_geom_hbond_atom_site_label_H
_geom_hbond_atom_site_label_A
_geom_hbond_site_symmetry_A
_geom_hbond_distance_DH
_geom_hbond_distance_HA
_geom_hbond_distance_DA
_geom_hbond_angle_DHA
O3 H3O O2 . 0.82(3) 2.02(3) 2.8420(19) 171(3)
C2 H2A O2 1_565 0.96(2) 2.52(2) 3.372(2) 148.1(19)
C21 H21C O3 1_565 0.97(2) 2.44(2) 3.397(3) 169.0(19)

loop_
_geom_torsion_atom_site_label_1
_geom_torsion_atom_site_label_2
_geom_torsion_atom_site_label_3
_geom_torsion_atom_site_label_4
_geom_torsion
O2 S1 N1 C1 -79.01(13)
C20 S1 N1 C1 170.09(11)
S1 N1 C1 C10 -75.83(16)
S1 N1 C1 C2 164.47(11)
C3 O1 C2 C1 169.06(13)
N1 C1 C2 O1 -59.44(17)
C10 C1 C2 O1 179.02(13)
C2 O1 C3 C4 72.42(18)
O1 C3 C4 C5 -123.42(18)
O1 C3 C4 C9 56.8(2)
C9 C4 C5 C6 1.1(3)
C3 C4 C5 C6 -178.68(17)
C4 C5 C6 C7 -0.3(3)
C5 C6 C7 C8 -0.5(3)
C6 C7 C8 C9 0.6(3)
C7 C8 C9 C4 0.1(3)
C5 C4 C9 C8 -1.0(3)
C3 C4 C9 C8 178.79(16)
N1 C1 C10 C11 122.18(16)
C2 C1 C10 C11 -118.45(17)
N1 C1 C10 C15 -62.37(19)
C2 C1 C10 C15 56.99(18)
C15 C10 C11 C12 -1.2(2)
C1 C10 C11 C12 174.35(15)
C10 C11 C12 C13 -0.8(3)
C11 C12 C13 C14 1.6(2)
C11 C12 C13 C16 -175.44(15)
C12 C13 C14 C15 -0.4(2)
C16 C13 C14 C15 176.72(15)
C13 C14 C15 C10 -1.7(3)
C11 C10 C15 C14 2.4(2)
C1 C10 C15 C14 -173.17(15)
C12 C13 C16 C17 -23.2(2)
C14 C13 C16 C17 159.92(15)
C12 C13 C16 C19 96.5(2)
C14 C13 C16 C19 -80.41(19)
C12 C13 C16 C18 -143.07(19)
C14 C13 C16 C18 40.0(2)
O2 S1 C20 C21 -54.50(14)
N1 S1 C20 C21 59.96(13)
O2 S1 C20 C23 -178.21(12)
N1 S1 C20 C23 -63.75(13)
O2 S1 C20 C22 63.72(14)
N1 S1 C20 C22 178.18(13)
